data_2006805
loop_
_publ_author_name
'Santos, Isabel C.'
'Ayllon, Jos\'e  A.'
'Henriques, Rui T.'
'Almeida, Manuel'
'Alc\'acer, Lu\'is'
'Duarte, M. Teresa'

_publ_section_title
;
 A New Perylene Salt: Diperylenium(1+) Bis[quinoxaline-2,3-dithiolato(2
 --)-<i>S</i>,<i>S</i>']cuprate(III)
;
_journal_issue 12
_journal_name_full 'Acta Crystallographica Section C'
_journal_page_first 1768
_journal_page_last 1770
_journal_paper_doi 10.1107/S0108270197007919
_journal_volume 53
_journal_year 1997
_chemical_formula_iupac '(C20 H12)2 [Cu (C8 H4 N2 S2)2]'
_chemical_formula_moiety 'C40 H24 +,C16 H8 Cu N4 S4 -'
_chemical_formula_structural '(C20 H12)2 Cu(S2 N2 C8 H4)2'
_chemical_formula_sum 'C56 H32 Cu N4 S4'
_chemical_formula_weight 952.64
_chemical_name_systematic
;
diperylenium(1+)
bis[1,4-dihydro-2,3-quinoxalinedithionato(2)S,S^'^]cuprate(III)
;
_space_group_IT_number 2
_symmetry_cell_setting triclinic
_symmetry_space_group_name_Hall '-P 1'
_symmetry_space_group_name_H-M 'P -1'
_audit_creation_method SHELXL
_cell_angle_alpha 95.374(8)
_cell_angle_beta 105.384(8)
_cell_angle_gamma 92.095(9)
_cell_formula_units_Z 2
_cell_length_a 11.1451(12)
_cell_length_b 12.5674(8)
_cell_length_c 15.5207(12)
_cell_measurement_reflns_used 25
_cell_measurement_temperature 293(2)
_cell_measurement_theta_max 15
_cell_measurement_theta_min 10
_cell_volume 2082.5(3)
_computing_cell_refinement 'CAD4 Software'
_computing_data_collection 'CAD4 Software (Enraf Nonius, 1989)'
_computing_data_reduction 'PROCESS MolEN (Fair, 1990)'
_computing_molecular_graphics 'ORTEPII (Johnson, 1976)'
_computing_publication_material SHELXL93
_computing_structure_refinement 'SHELXL93 (Sheldrick, 1993)'
_computing_structure_solution 'SHELXS86 (Sheldrick, 1990)'
_diffrn_ambient_temperature 293(2)
_diffrn_measurement_device 'CAD4 - Enraf Nonius'
_diffrn_measurement_method '\w-2\q scan'
_diffrn_radiation_monochromator graphite
_diffrn_radiation_source 'fine-focus sealed tube'
_diffrn_radiation_type MoK\a
_diffrn_radiation_wavelength 0.71069
_diffrn_reflns_av_R_equivalents 0.0502
_diffrn_reflns_av_sigmaI/netI 0.1358
_diffrn_reflns_limit_h_max 14
_diffrn_reflns_limit_h_min -14
_diffrn_reflns_limit_k_max 16
_diffrn_reflns_limit_k_min -16
_diffrn_reflns_limit_l_max 0
_diffrn_reflns_limit_l_min -20
_diffrn_reflns_number 10409
_diffrn_reflns_theta_max 27.97
_diffrn_reflns_theta_min 1.63
_diffrn_standards_decay_% 0
_diffrn_standards_interval_count 200
_diffrn_standards_interval_time 60
_diffrn_standards_number 4
_exptl_absorpt_coefficient_mu 0.773
_exptl_absorpt_correction_T_max 0.9999
_exptl_absorpt_correction_T_min 0.9688
_exptl_absorpt_correction_type 'empirical via \y-scans'
_exptl_absorpt_process_details '(North, Phillips & Mathews, 1968)'
_exptl_crystal_colour black
_exptl_crystal_density_diffrn 1.519
_exptl_crystal_description plate
_exptl_crystal_F_000 978
_exptl_crystal_size_max 0.14
_exptl_crystal_size_mid 0.10
_exptl_crystal_size_min 0.05
_refine_diff_density_max 0.625
_refine_diff_density_min -0.413
_refine_ls_extinction_method none
_refine_ls_goodness_of_fit_all 1.128
_refine_ls_goodness_of_fit_obs 1.095
_refine_ls_hydrogen_treatment constr
_refine_ls_matrix_type full
_refine_ls_number_parameters 587
_refine_ls_number_reflns 10035
_refine_ls_number_restraints 0
_refine_ls_restrained_S_all 1.131
_refine_ls_restrained_S_obs 1.095
_refine_ls_R_factor_all 0.2108
_refine_ls_R_factor_obs .0549
_refine_ls_shift/esd_max -0.001
_refine_ls_shift/esd_mean 0.000
_refine_ls_structure_factor_coef Fsqd
_refine_ls_weighting_details 'calc w = 1/[\s^2^(Fo^2^)+(0.0143P)^2^+3.8414P] where P=(Fo^2^+2Fc^2^)/3'
_refine_ls_weighting_scheme calc
_refine_ls_wR_factor_all 0.1470
_refine_ls_wR_factor_obs .0861
_reflns_number_observed 4012
_reflns_number_total 10041
_reflns_observed_criterion >2sigma(I)
_cod_data_source_file fg1309.cif
_cod_data_source_block per
_cod_database_code 2006805

loop_
_symmetry_equiv_pos_as_xyz
'x, y, z'
'-x, -y, -z'

loop_
_atom_site_aniso_label
_atom_site_aniso_U_11
_atom_site_aniso_U_22
_atom_site_aniso_U_33
_atom_site_aniso_U_12
_atom_site_aniso_U_13
_atom_site_aniso_U_23
Cu .0380(4) .0353(4) .0409(4) .0036(3) .0141(3) .0036(3)
S1 .0411(9) .0436(9) .0473(10) .0114(7) .0191(8) .0102(8)
S2 .0436(9) .0561(11) .0452(10) .0177(8) .0195(8) .0106(8)
S3 .0438(9) .0457(9) .0444(10) .0148(8) .0200(8) .0077(8)
S4 .0391(9) .0488(10) .0457(10) .0131(8) .0179(8) .0102(8)
C1 .040(3) .028(3) .039(4) .001(3) .011(3) -.003(3)
C2 .043(3) .028(3) .036(4) -.003(3) .010(3) .000(3)
N1 .048(3) .037(3) .045(3) .009(2) .011(3) .008(2)
N2 .044(3) .039(3) .045(3) .003(2) .016(3) .002(2)
C3 .058(4) .027(3) .045(4) .003(3) .013(3) .007(3)
C4 .051(4) .037(4) .044(4) -.002(3) .012(3) .001(3)
C5 .076(5) .054(4) .053(5) .022(4) .012(4) .015(4)
C6 .101(7) .074(6) .058(6) .024(5) .004(5) .023(4)
C7 .100(6) .068(5) .048(5) .001(5) .029(5) .010(4)
C8 .071(5) .060(5) .041(4) .007(4) .016(4) .004(4)
C9 .035(3) .030(3) .042(4) -.003(3) .012(3) -.005(3)
C10 .040(3) .028(3) .044(4) -.004(3) .014(3) -.002(3)
N3 .047(3) .042(3) .038(3) .004(2) .015(3) .004(2)
N4 .044(3) .045(3) .041(3) .009(2) .013(3) .004(3)
C11 .043(4) .038(3) .033(4) -.004(3) .005(3) .000(3)
C12 .036(3) .043(4) .042(4) .004(3) .001(3) .000(3)
C13 .048(4) .060(5) .060(5) .010(3) .003(4) .014(4)
C14 .072(5) .072(5) .041(4) .000(4) .006(4) .020(4)
C15 .072(5) .093(6) .024(4) .001(4) .013(4) .005(4)
C16 .044(4) .061(4) .040(4) -.003(3) .014(3) .000(3)
C1A .045(3) .041(3) .030(3) .007(3) .006(3) .010(3)
C2A .041(3) .047(4) .030(3) .002(3) .001(3) .005(3)
C3A .052(4) .050(4) .049(4) -.012(3) -.002(3) .009(3)
C4A .040(4) .086(6) .060(5) -.007(4) .014(3) -.007(4)
C5A .049(4) .074(5) .052(5) .001(4) .017(4) -.011(4)
C6A .039(3) .058(4) .036(4) .004(3) .005(3) -.004(3)
C7A .050(4) .055(4) .047(4) .015(3) .007(3) -.003(3)
C8A .062(4) .038(4) .057(5) .010(3) .009(4) .001(3)
C9A .050(4) .043(4) .049(4) .001(3) .008(3) .003(3)
C10A .040(3) .041(3) .037(4) .005(3) .004(3) .003(3)
C11A .037(3) .049(4) .034(3) .009(3) .008(3) .003(3)
C12A .050(4) .058(5) .069(5) -.001(4) .019(4) .002(4)
C13A .047(4) .083(6) .078(6) -.002(4) .026(4) .005(5)
C14A .039(4) .089(6) .073(5) .012(4) .021(4) -.001(5)
C15A .047(4) .057(4) .052(4) .019(3) .000(3) .001(3)
C16A .060(5) .063(5) .079(6) .024(4) -.001(4) -.010(4)
C17A .074(5) .035(4) .093(6) .015(4) -.007(5) -.009(4)
C18A .053(4) .048(4) .081(6) .006(3) -.004(4) .001(4)
C19A .039(3) .037(3) .044(4) .001(3) -.004(3) -.004(3)
C20A .045(4) .050(4) .037(4) .017(3) .001(3) .005(3)
C1B .032(3) .035(3) .034(3) .001(2) .004(2) .003(3)
C2B .046(3) .023(3) .028(3) .002(2) .005(3) .003(2)
C3B .049(4) .034(3) .042(4) .001(3) .004(3) -.002(3)
C4B .057(4) .032(3) .062(5) .009(3) .011(4) .001(3)
C5B .038(3) .055(4) .056(4) .014(3) .008(3) .000(3)
C6B .039(3) .040(3) .044(4) .009(3) .008(3) .000(3)
C7B .037(3) .053(4) .052(4) .006(3) .014(3) -.003(3)
C8B .041(4) .049(4) .058(4) -.009(3) .014(3) -.005(3)
C9B .049(4) .039(4) .060(5) -.008(3) .018(3) -.001(3)
C10B .034(3) .035(3) .035(3) .001(3) .003(3) .003(3)
C11B .043(3) .031(3) .039(4) .005(3) .011(3) .002(3)
C12B .043(4) .030(3) .070(5) -.001(3) .009(3) -.002(3)
C13B .047(4) .037(4) .072(5) .006(3) .015(4) .002(3)
C14B .049(4) .041(4) .061(4) .015(3) .012(3) -.002(3)
C15B .034(3) .049(4) .050(4) .006(3) .008(3) -.003(3)
C16B .040(4) .058(4) .056(4) .007(3) .015(3) -.008(3)
C17B .039(4) .059(4) .064(5) -.008(3) .016(3) -.003(4)
C18B .044(4) .048(4) .051(4) .000(3) .014(3) .009(3)
C19B .037(3) .032(3) .033(3) .003(2) .003(3) .003(2)
C20B .040(3) .034(3) .036(3) -.004(3) .007(3) -.003(3)

loop_
_atom_site_label
_atom_site_fract_x
_atom_site_fract_y
_atom_site_fract_z
_atom_site_U_iso_or_equiv
_atom_site_thermal_displace_type
_atom_site_calc_flag
_atom_site_refinement_flags
_atom_site_occupancy
_atom_site_disorder_group
_atom_site_type_symbol
Cu .12853(7) .60723(6) .00297(6) .0374(2) Uani d . 1 . Cu
S1 .27542(15) .51811(13) .08145(11) .0421(4) Uani d . 1 . S
S2 .0358(2) .62596(14) .11012(12) .0462(4) Uani d . 1 . S
S3 -.01242(15) .70405(13) -.07240(11) .0426(4) Uani d . 1 . S
S4 .22477(14) .59317(13) -.10209(11) .0427(4) Uani d . 1 . S
C1 .2375(5) .5095(4) .1822(4) .0360(14) Uani d . 1 . C
C2 .1275(5) .5594(4) .1948(4) .0363(14) Uani d . 1 . C
N1 .3099(5) .4615(4) .2445(3) .0432(13) Uani d . 1 . N
N2 .0943(4) .5568(4) .2698(3) .0417(12) Uani d . 1 . N
C3 .2761(6) .4574(4) .3230(4) .043(2) Uani d . 1 . C
C4 .1680(6) .5040(5) .3356(4) .044(2) Uani d . 1 . C
C5 .3525(7) .4081(5) .3923(5) .061(2) Uani d . 1 . C
H5 .4247 .3781 .3849 .059(3) Uiso calc R 1 . H
C6 .3205(8) .4041(6) .4716(6) .079(3) Uani d . 1 . C
H6 .3711 .3712 .5180 .059(3) Uiso calc R 1 . H
C7 .2126(8) .4492(6) .4829(5) .070(2) Uani d . 1 . C
H7 .1915 .4453 .5367 .059(3) Uiso calc R 1 . H
C8 .1381(7) .4985(5) .4169(5) .057(2) Uani d . 1 . C
H8 .0667 .5287 .4257 .059(3) Uiso calc R 1 . H
C9 .1312(5) .6547(4) -.1888(4) .0360(13) Uani d . 1 . C
C10 .0242(5) .7094(4) -.1747(4) .0372(14) Uani d . 1 . C
N3 .1614(4) .6554(4) -.2648(3) .0416(12) Uani d . 1 . N
N4 -.0455(4) .7622(4) -.2344(3) .0429(13) Uani d . 1 . N
C11 .0879(6) .7086(5) -.3292(4) .0395(14) Uani d . 1 . C
C12 -.0144(5) .7632(5) -.3142(4) .0425(15) Uani d . 1 . C
C13 -.0858(6) .8183(5) -.3827(5) .058(2) Uani d . 1 . C
H13 -.1523 .8558 -.3730 .059(3) Uiso calc R 1 . H
C14 -.0586(7) .8173(6) -.4633(5) .063(2) Uani d . 1 . C
H14 -.1069 .8535 -.5084 .059(3) Uiso calc R 1 . H
C15 .0404(7) .7628(6) -.4784(4) .063(2) Uani d . 1 . C
H15 .0576 .7620 -.5339 .059(3) Uiso calc R 1 . H
C16 .1135(6) .7099(5) -.4130(4) .048(2) Uani d . 1 . C
H16 .1807 .6746 -.4240 .059(3) Uiso calc R 1 . H
C1A .3006(5) .1947(5) .6923(4) .0392(14) Uani d . 1 . C
C2A .2854(5) .0811(5) .6741(4) .0408(14) Uani d . 1 . C
C3A .1748(6) .0299(5) .6799(4) .054(2) Uani d . 1 . C
H3A .1636 -.0443 .6692 .059(3) Uiso calc R 1 . H
C4A .0810(6) .0886(6) .7017(5) .063(2) Uani d . 1 . C
H4A .0081 .0527 .7047 .059(3) Uiso calc R 1 . H
C5A .0937(6) .1963(6) .7183(4) .059(2) Uani d . 1 . C
H5A .0302 .2335 .7332 .059(3) Uiso calc R 1 . H
C6A .2030(5) .2524(5) .7132(4) .046(2) Uani d . 1 . C
C7A .2187(6) .3642(5) .7307(4) .052(2) Uani d . 1 . C
H7A .1549 .4027 .7439 .059(3) Uiso calc R 1 . H
C8A .3259(6) .4168(5) .7284(4) .054(2) Uani d . 1 . C
H8A .3349 .4910 .7404 .059(3) Uiso calc R 1 . H
C9A .4220(6) .3617(5) .7086(4) .048(2) Uani d . 1 . C
H9A .4953 .3998 .7087 .059(3) Uiso calc R 1 . H
C10A .4124(5) .2520(5) .6886(4) .0407(14) Uani d . 1 . C
C11A .5115(5) .1916(5) .6643(4) .0404(14) Uani d . 1 . C
C12A .6214(6) .2428(6) .6602(5) .059(2) Uani d . 1 . C
H12A .6343 .3165 .6750 .059(3) Uiso calc R 1 . H
C13A .7135(6) .1853(7) .6342(5) .068(2) Uani d . 1 . C
H13A .7866 .2213 .6315 .059(3) Uiso calc R 1 . H
C14A .6977(6) .0793(7) .6131(5) .066(2) Uani d . 1 . C
H14A .7594 .0427 .5951 .059(3) Uiso calc R 1 . H
C15A .5892(6) .0223(5) .6177(4) .054(2) Uani d . 1 . C
C16A .5696(7) -.0912(6) .5960(5) .072(2) Uani d . 1 . C
H16A .6300 -.1294 .5778 .059(3) Uiso calc R 1 . H
C17A .4664(7) -.1426(6) .6015(5) .074(2) Uani d . 1 . C
H17A .4556 -.2164 .5870 .059(3) Uiso calc R 1 . H
C18A .3735(6) -.0878(5) .6288(5) .065(2) Uani d . 1 . C
H18A .3030 -.1264 .6332 .059(3) Uiso calc R 1 . H
C19A .3835(5) .0221(5) .6493(4) .0437(15) Uani d . 1 . C
C20A .4934(6) .0779(5) .6437(4) .0455(15) Uani d . 1 . C
C1B .6253(5) -.0902(4) .0909(4) .0349(13) Uani d . 1 . C
C2B .5161(5) -.1465(4) .0976(4) .0336(13) Uani d . 1 . C
C3B .5086(6) -.2589(5) .0832(4) .0433(15) Uani d . 1 . C
H3B .4389 -.2970 .0896 .059(3) Uiso calc R 1 . H
C4B .6019(6) -.3139(5) .0600(4) .052(2) Uani d . 1 . C
H4B .5933 -.3883 .0492 .059(3) Uiso calc R 1 . H
C5B .7077(5) -.2601(5) .0524(4) .051(2) Uani d . 1 . C
H5B .7701 -.2983 .0368 .059(3) Uiso calc R 1 . H
C6B .7225(5) -.1485(5) .0680(4) .0417(14) Uani d . 1 . C
C7B .8304(6) -.0919(5) .0614(4) .047(2) Uani d . 1 . C
H7B .8945 -.1296 .0478 .059(3) Uiso calc R 1 . H
C8B .8427(6) .0180(5) .0747(4) .050(2) Uani d . 1 . C
H8B .9143 .0545 .0697 .059(3) Uiso calc R 1 . H
C9B .7481(6) .0736(5) .0955(4) .049(2) Uani d . 1 . C
H9B .7573 .1481 .1036 .059(3) Uiso calc R 1 . H
C10B .6394(5) .0237(4) .1049(4) .0361(13) Uani d . 1 . C
C11B .5417(5) .0830(4) .1292(4) .0375(14) Uani d . 1 . C
C12B .5511(6) .1949(4) .1467(4) .049(2) Uani d . 1 . C
H12B .6221 .2331 .1426 .059(3) Uiso calc R 1 . H
C13B .4573(6) .2495(5) .1699(5) .053(2) Uani d . 1 . C
H13B .4666 .3237 .1817 .059(3) Uiso calc R 1 . H
C14B .3511(6) .1967(5) .1758(4) .051(2) Uani d . 1 . C
H14B .2886 .2353 .1910 .059(3) Uiso calc R 1 . H
C15B .3353(5) .0836(5) .1591(4) .0452(15) Uani d . 1 . C
C16B .2272(6) .0288(5) .1647(4) .052(2) Uani d . 1 . C
H16B .1635 .0665 .1788 .059(3) Uiso calc R 1 . H
C17B .2146(6) -.0817(5) .1492(4) .055(2) Uani d . 1 . C
H17B .1419 -.1173 .1530 .059(3) Uiso calc R 1 . H
C18B .3068(6) -.1402(5) .1284(4) .047(2) Uani d . 1 . C
H18B .2968 -.2146 .1197 .059(3) Uiso calc R 1 . H
C19B .4173(5) -.0872(4) .1201(4) .0353(13) Uani d . 1 . C
C20B .4326(5) .0264(4) .1363(4) .0379(13) Uani d . 1 . C

loop_
_atom_type_symbol
_atom_type_description
_atom_type_scat_dispersion_real
_atom_type_scat_dispersion_imag
_atom_type_scat_source
C C 0.0033 0.0016 'International Tables Vol C Tables 4.2.6.8 and 6.1.1.4'
H H 0.0000 0.0000 'International Tables Vol C Tables 4.2.6.8 and 6.1.1.4'
N N 0.0061 0.0033 'International Tables Vol C Tables 4.2.6.8 and 6.1.1.4'
S S 0.1246 0.1234 'International Tables Vol C Tables 4.2.6.8 and 6.1.1.4'
Cu Cu 0.3201 1.2651 'International Tables Vol C Tables 4.2.6.8 and 6.1.1.4'

loop_
_geom_angle_atom_site_label_1
_geom_angle_atom_site_label_2
_geom_angle_atom_site_label_3
_geom_angle
_geom_angle_publ_flag
S4 Cu S2 178.17(9) yes
S4 Cu S3 92.79(7) yes
S2 Cu S3 87.20(7) yes
S4 Cu S1 87.18(7) yes
S2 Cu S1 92.74(7) yes
S3 Cu S1 177.00(9) yes
C1 S1 Cu 104.6(2) yes
C2 S2 Cu 103.8(2) yes
C10 S3 Cu 104.2(2) yes
C9 S4 Cu 104.3(2) yes
N1 C1 C2 122.1(6) no
N1 C1 S1 119.3(4) no
C2 C1 S1 118.6(5) no
N2 C2 C1 121.7(6) no
N2 C2 S2 118.1(4) no
C1 C2 S2 120.2(4) no
C1 N1 C3 117.0(5) no
C2 N2 C4 117.1(5) no
N1 C3 C5 118.8(6) no
N1 C3 C4 121.5(6) no
C5 C3 C4 119.7(6) no
N2 C4 C8 120.0(6) no
N2 C4 C3 120.6(6) no
C8 C4 C3 119.4(7) no
C6 C5 C3 119.5(7) no
C5 C6 C7 120.3(8) no
C8 C7 C6 121.0(7) no
C7 C8 C4 120.1(7) no
N3 C9 C10 120.9(6) no
N3 C9 S4 119.4(4) no
C10 C9 S4 119.6(5) no
N4 C10 C9 123.1(6) no
N4 C10 S3 118.2(4) no
C9 C10 S3 118.7(5) no
C9 N3 C11 117.0(5) no
C10 N4 C12 116.3(5) no
N3 C11 C16 119.8(6) no
N3 C11 C12 121.6(6) no
C16 C11 C12 118.6(6) no
N4 C12 C13 119.8(6) no
N4 C12 C11 121.1(6) no
C13 C12 C11 119.1(6) no
C14 C13 C12 120.5(7) no
C13 C14 C15 120.3(7) no
C16 C15 C14 121.0(6) no
C15 C16 C11 120.4(6) no
C6A C1A C2A 119.6(5) no
C6A C1A C10A 119.4(5) no
C2A C1A C10A 121.0(5) no
C3A C2A C1A 118.2(5) no
C3A C2A C19A 122.1(6) no
C1A C2A C19A 119.7(5) no
C4A C3A C2A 120.9(6) no
C5A C4A C3A 121.5(7) no
C4A C5A C6A 120.1(6) no
C7A C6A C5A 121.2(6) no
C7A C6A C1A 119.2(6) no
C5A C6A C1A 119.6(6) no
C8A C7A C6A 120.6(6) no
C7A C8A C9A 121.0(6) no
C10A C9A C8A 121.8(6) no
C9A C10A C1A 118.0(5) no
C9A C10A C11A 123.1(6) no
C1A C10A C11A 118.9(5) no
C12A C11A C20A 119.3(5) no
C12A C11A C10A 121.3(6) no
C20A C11A C10A 119.4(5) no
C11A C12A C13A 121.0(7) no
C14A C13A C12A 120.8(7) no
C13A C14A C15A 121.0(6) no
C14A C15A C20A 119.8(6) no
C14A C15A C16A 122.4(6) no
C20A C15A C16A 117.7(7) no
C17A C16A C15A 120.9(7) no
C16A C17A C18A 121.2(7) no
C19A C18A C17A 121.9(7) no
C18A C19A C20A 117.4(6) no
C18A C19A C2A 122.7(6) no
C20A C19A C2A 119.9(5) no
C19A C20A C15A 120.9(6) no
C19A C20A C11A 121.0(5) no
C15A C20A C11A 118.1(6) no
C2B C1B C10B 121.2(5) no
C2B C1B C6B 119.6(5) no
C10B C1B C6B 119.1(5) no
C3B C2B C1B 118.2(5) no
C3B C2B C19B 122.3(5) no
C1B C2B C19B 119.5(5) no
C4B C3B C2B 121.6(6) no
C5B C4B C3B 120.6(6) no
C4B C5B C6B 120.7(5) no
C5B C6B C7B 121.5(5) no
C5B C6B C1B 119.2(5) no
C7B C6B C1B 119.2(5) no
C8B C7B C6B 121.1(6) no
C7B C8B C9B 119.4(6) no
C8B C9B C10B 123.1(6) no
C9B C10B C1B 118.1(5) no
C9B C10B C11B 122.6(5) no
C1B C10B C11B 119.3(5) no
C12B C11B C20B 118.3(5) no
C12B C11B C10B 122.4(5) no
C20B C11B C10B 119.3(5) no
C13B C12B C11B 121.3(6) no
C14B C13B C12B 121.3(6) no
C13B C14B C15B 120.4(6) no
C16B C15B C14B 121.1(5) no
C16B C15B C20B 120.3(6) no
C14B C15B C20B 118.6(5) no
C17B C16B C15B 120.0(6) no
C18B C17B C16B 121.7(6) no
C17B C18B C19B 120.0(6) no
C18B C19B C20B 119.3(5) no
C18B C19B C2B 121.4(5) no
C20B C19B C2B 119.3(5) no
C19B C20B C11B 121.3(5) no
C19B C20B C15B 118.7(5) no
C11B C20B C15B 120.0(5) no

loop_
_geom_bond_atom_site_label_1
_geom_bond_atom_site_label_2
_geom_bond_site_symmetry_2
_geom_bond_distance
_geom_bond_publ_flag
Cu S4 . 2.175(2) yes
Cu S2 . 2.178(2) yes
Cu S3 . 2.179(2) yes
Cu S1 . 2.179(2) yes
S1 C1 . 1.736(6) no
S2 C2 . 1.740(6) no
S3 C10 . 1.748(6) no
S4 C9 . 1.734(6) no
C1 N1 . 1.297(7) no
C1 C2 . 1.447(7) no
C2 N2 . 1.314(7) no
N1 C3 . 1.372(7) no
N2 C4 . 1.371(7) no
C3 C5 . 1.394(8) no
C3 C4 . 1.410(8) no
C4 C8 . 1.395(8) no
C5 C6 . 1.374(10) no
C6 C7 . 1.393(10) no
C7 C8 . 1.352(9) no
C9 N3 . 1.309(7) no
C9 C10 . 1.454(7) no
C10 N4 . 1.293(7) no
N3 C11 . 1.360(7) no
N4 C12 . 1.374(7) no
C11 C16 . 1.405(8) no
C11 C12 . 1.412(8) no
C12 C13 . 1.405(8) no
C13 C14 . 1.363(9) no
C14 C15 . 1.379(9) no
C15 C16 . 1.364(9) no
C1A C6A . 1.420(7) no
C1A C2A . 1.424(8) no
C1A C10A . 1.434(8) no
C2A C3A . 1.398(8) no
C2A C19A . 1.456(8) no
C3A C4A . 1.396(9) no
C4A C5A . 1.348(9) no
C5A C6A . 1.410(8) no
C6A C7A . 1.402(8) no
C7A C8A . 1.354(8) no
C8A C9A . 1.383(8) no
C9A C10A . 1.378(8) no
C10A C11A . 1.472(7) no
C11A C12A . 1.381(8) no
C11A C20A . 1.429(8) no
C12A C13A . 1.400(9) no
C13A C14A . 1.335(10) no
C14A C15A . 1.404(9) no
C15A C20A . 1.421(8) no
C15A C16A . 1.430(9) no
C16A C17A . 1.325(10) no
C17A C18A . 1.398(9) no
C18A C19A . 1.382(8) no
C19A C20A . 1.417(8) no
C1B C2B . 1.417(7) no
C1B C10B . 1.425(7) no
C1B C6B . 1.432(7) no
C2B C3B . 1.405(7) no
C2B C19B . 1.451(7) no
C3B C4B . 1.377(8) no
C4B C5B . 1.376(8) no
C5B C6B . 1.397(8) no
C6B C7B . 1.407(8) no
C7B C8B . 1.374(8) no
C8B C9B . 1.377(8) no
C9B C10B . 1.392(8) no
C10B C11B . 1.451(7) no
C11B C12B . 1.402(7) no
C11B C20B . 1.422(7) no
C12B C13B . 1.377(8) no
C13B C14B . 1.365(8) no
C14B C15B . 1.418(8) no
C15B C16B . 1.392(8) no
C15B C20B . 1.425(7) no
C16B C17B . 1.381(8) no
C17B C18B . 1.374(8) no
C18B C19B . 1.420(8) no
C19B C20B . 1.421(7) no

loop_
_geom_contact_atom_site_label_1
_geom_contact_atom_site_label_2
_geom_contact_distance
_geom_contact_site_symmetry_1
_geom_contact_site_symmetry_2
_geom_contact_publ_flag
S1 H3B 2.87 1_555 1_565 yes
S4 H12B 2.94 1_555 2_665 yes
N1 H9A 2.63 1_555 2_666 yes
C9 H9B 2.78 1_555 2_665 yes
C16 H18A 2.79 1_555 1_564 yes
